data_9001312
loop_
_publ_author_name
'Fleet, M. E.'

_publ_section_title
;Structures of low gallium albite (NaGaSi3O8) and intermediate germanium
 albite (NaAlGe3O8): Tetrahedral-site ordering in sodium feldspar Sample:
 synthetic NaAlGe3O8
;
_journal_name_full 'American Mineralogist'
_journal_page_first 92
_journal_page_last 99
_journal_volume 76
_journal_year 1991
_chemical_compound_source Synthetic
_chemical_formula_sum 'Al Ge3 Na O8'
_chemical_name_mineral Albite
_space_group_IT_number 2
_symmetry_space_group_name_Hall '-P 1 (1/2*x+1/2*y,1/2*x-1/2*y,-z)'
_symmetry_space_group_name_H-M 'C -1'
_cell_angle_alpha 94.49
_cell_angle_beta 116.25
_cell_angle_gamma 90.88
_cell_formula_units_Z 4
_cell_length_a 8.419
_cell_length_b 13.298
_cell_length_c 7.354
_cell_volume 734.999
_database_code_amcsd 0001342
_exptl_crystal_density_diffrn 3.577
_cod_original_formula_sum '(Ge3 Al) Na O8'
_cod_database_code 9001312
_amcsd_formula_title NaAlGe3O8

loop_
_space_group_symop_operation_xyz
x,y,z
1/2+x,1/2+y,z
-x,-y,-z
1/2-x,1/2-y,-z

loop_
_atom_site_aniso_label
_atom_site_aniso_U_11
_atom_site_aniso_U_22
_atom_site_aniso_U_33
_atom_site_aniso_U_12
_atom_site_aniso_U_13
_atom_site_aniso_U_23
Ge1o 0.01014 0.00808 0.00860 -0.00101 0.00456 0.00026
Al1o 0.01014 0.00808 0.00860 -0.00101 0.00456 0.00026
Ge1m 0.01065 0.00896 0.00836 0.00268 0.00394 0.00075
Al1m 0.01065 0.00896 0.00836 0.00268 0.00394 0.00075
Ge2o 0.00875 0.00612 0.01254 0.00000 0.00394 0.00053
Al2o 0.00875 0.00612 0.01254 0.00000 0.00394 0.00053
Ge2m 0.00988 0.00746 0.01216 0.00101 0.00419 0.00163
Al2m 0.00988 0.00746 0.01216 0.00101 0.00419 0.00163
Na 0.02064 0.15631 0.08511 0.02229 -0.00647 -0.09193
OA1 0.03294 0.01385 0.01177 0.00344 0.01204 0.00229
OA2 0.00913 0.00541 0.01874 0.00015 0.00278 0.00405
OBo 0.01900 0.01536 0.03331 -0.00849 0.01836 -0.00850
OBm 0.02076 0.03550 0.04204 0.00784 0.02229 0.00277
OCo 0.01659 0.00834 0.02444 -0.00278 0.01076 0.00154
OCm 0.01736 0.00976 0.01913 0.00480 0.00050 -0.00088
ODo 0.01811 0.01811 0.01304 0.00607 0.00115 0.00141
ODm 0.02419 0.02423 0.01684 -0.00445 -0.00291 -0.00128

loop_
_atom_site_label
_atom_site_fract_x
_atom_site_fract_y
_atom_site_fract_z
_atom_site_occupancy
_atom_site_type_symbol
_atom_site_attached_hydrogens
Ge1o 0.01066 0.15782 0.21137 0.72600 Ge 0
Al1o 0.01066 0.15782 0.21137 0.27400 Al 0
Ge1m 0.00205 0.81213 0.22968 0.62500 Ge 0
Al1m 0.00205 0.81213 0.22968 0.37500 Al 0
Ge2o 0.68829 0.10494 0.31238 0.81500 Ge 0
Al2o 0.68829 0.10494 0.31238 0.18500 Al 0
Ge2m 0.67675 0.87440 0.35631 0.83400 Ge 0
Al2m 0.67675 0.87440 0.35631 0.16600 Al 0
Na 0.27320 0.01870 0.12118 1.00000 Na 0
OA1 0.01050 0.12810 0.97830 1.00000 O 0
OA2 0.57580 0.98650 0.27130 1.00000 O 0
OBo 0.82020 0.09200 0.18390 1.00000 O 0
OBm 0.80800 0.83630 0.24430 1.00000 O 0
OCo 0.00330 0.28370 0.28750 1.00000 O 0
OCm 0.01520 0.68220 0.19710 1.00000 O 0
ODo 0.20420 0.10580 0.37950 1.00000 O 0
ODm 0.19140 0.86450 0.43230 1.00000 O 0

loop_
_cod_changelog_entry_id
_cod_changelog_entry_author
_cod_changelog_entry_date
_cod_changelog_entry_text
1
;cod-tools version 3.8.0
Id: cif_guess_AMCSD_atom_types 9581 2023-05-17 12:35:41Z saulius
;
2023-05-23T09:19:02+03:00
;Derived atom types and hydrogen counts
from atom names that follow the AMCSD naming convention
(Wat == water, O-H == hydroxyl).
;

loop_
_cod_related_entry_id
_cod_related_entry_database
_cod_related_entry_code
1 AMCSD 0001342
